data_2208582
loop_
_publ_author_name
'Guang-You Zhang'
'Jin-Yan Zhao'
'Xiang-Bo Wang'
'Wan-Hui Wang'

_publ_section_title
;<i>N</i>-[(<i>R</i>)-1-(2-Hydroxy-3,5-dimethylphenyl)ethyl]-<i>N</i>-[(<i>R</i>)-2-methyl-1-phenylpropyl]ammonium
 chloride
;
_journal_coeditor_code DN2012
_journal_issue 4
_journal_name_full 'Acta Crystallographica Section E'
_journal_page_first o1543
_journal_page_last o1545
_journal_paper_doi 10.1107/S1600536806010002
_journal_volume 62
_journal_year 2006
_chemical_formula_iupac 'C20 H28 N O + , Cl -'
_chemical_formula_moiety 'C20 H28 N O + , Cl -'
_chemical_formula_sum 'C20 H28 Cl N O'
_chemical_formula_weight 333.88
_chemical_name_systematic
;
N-[(R)-1-(2-Hydroxy-3,5-dimethylphenyl)ethyl]-N-[(R)-2-methyl-1-
phenylpropyl]ammonium chloride
;
_space_group_IT_number 19
_symmetry_cell_setting orthorhombic
_symmetry_space_group_name_Hall 'P 2ac 2ab'
_symmetry_space_group_name_H-M 'P 21 21 21'
_atom_sites_solution_hydrogens geom
_atom_sites_solution_primary direct
_atom_sites_solution_secondary difmap
_audit_creation_method SHELXL97
_cell_angle_alpha 90.00
_cell_angle_beta 90.00
_cell_angle_gamma 90.00
_cell_formula_units_Z 4
_cell_length_a 9.0404(12)
_cell_length_b 11.7373(15)
_cell_length_c 18.768(2)
_cell_measurement_reflns_used 5813
_cell_measurement_temperature 298(2)
_cell_measurement_theta_max 27.785
_cell_measurement_theta_min 2.500
_cell_volume 1991.5(4)
_computing_cell_refinement SMART
_computing_data_collection 'SMART (Bruker, 1997)'
_computing_data_reduction 'SAINT (Bruker, 1997)'
_computing_molecular_graphics 'ORTEP-3 for Windows (Farrugia, 1997) and PLATON (Spek, 2003)'
_computing_publication_material 'SHELXTL (Bruker, 2001)'
_computing_structure_refinement 'SHELXL97 (Sheldrick, 1997)'
_computing_structure_solution 'SHELXS97 (Sheldrick, 1997)'
_diffrn_ambient_temperature 298(2)
_diffrn_measured_fraction_theta_full 1.000
_diffrn_measured_fraction_theta_max 1.000
_diffrn_measurement_device_type 'Bruker SMART CCD area-detector'
_diffrn_measurement_method '\f and \w'
_diffrn_radiation_monochromator graphite
_diffrn_radiation_source 'fine-focus sealed tube'
_diffrn_radiation_type MoK\a
_diffrn_radiation_wavelength 0.71073
_diffrn_reflns_av_R_equivalents 0.0274
_diffrn_reflns_av_sigmaI/netI 0.0290
_diffrn_reflns_limit_h_max 6
_diffrn_reflns_limit_h_min -10
_diffrn_reflns_limit_k_max 14
_diffrn_reflns_limit_k_min -14
_diffrn_reflns_limit_l_max 21
_diffrn_reflns_limit_l_min -22
_diffrn_reflns_number 10401
_diffrn_reflns_theta_full 25.49
_diffrn_reflns_theta_max 25.49
_diffrn_reflns_theta_min 2.05
_diffrn_standards_decay_% 0
_diffrn_standards_interval_count 150
_diffrn_standards_number 3
_exptl_absorpt_coefficient_mu 0.196
_exptl_absorpt_correction_type none
_exptl_crystal_colour colourless
_exptl_crystal_density_diffrn 1.114
_exptl_crystal_density_method 'not measured'
_exptl_crystal_description block
_exptl_crystal_F_000 720
_exptl_crystal_size_max 0.50
_exptl_crystal_size_mid 0.34
_exptl_crystal_size_min 0.25
_refine_diff_density_max 0.198
_refine_diff_density_min -0.207
_refine_ls_abs_structure_details 'Flack (1983), with how many Friedel pairs?'
_refine_ls_abs_structure_Flack 0.01(6)
_refine_ls_extinction_method none
_refine_ls_goodness_of_fit_ref 1.185
_refine_ls_hydrogen_treatment constr
_refine_ls_matrix_type full
_refine_ls_number_parameters 214
_refine_ls_number_reflns 3687
_refine_ls_number_restraints 0
_refine_ls_restrained_S_all 1.185
_refine_ls_R_factor_all 0.0456
_refine_ls_R_factor_gt 0.0439
_refine_ls_shift/su_max 0.001
_refine_ls_shift/su_mean 0.000
_refine_ls_structure_factor_coef Fsqd
_refine_ls_weighting_details 'calc w = 1/[\s^2^(Fo^2^)+(0.0466P)^2^+0.2784P] where P=(Fo^2^+2Fc^2^)/3'
_refine_ls_weighting_scheme calc
_refine_ls_wR_factor_gt 0.1018
_refine_ls_wR_factor_ref 0.1031
_reflns_number_gt 3558
_reflns_number_total 3687
_reflns_threshold_expression I>2\s(I)
_cod_data_source_file dn2012.cif
_cod_data_source_block II
_cod_depositor_comments
;
The following automatic conversions were performed:
'_symmetry_cell_setting' value 'Orthorhombic' changed to 'orthorhombic'
according to '/home/saulius/struct/CIF-dictionaries/cif_core.dic'
dictionary named 'cif_core.dic' version 2.4.1 from 2010-06-29.

Automatic conversion script
Id: cif_fix_enum 1527 2010-12-29 10:47:43Z saulius 

The following automatic conversions were performed:

'_symmetry_cell_setting' value 'Orthorhombic' changed to
'orthorhombic' according to
/home/saulius/struct/CIF-dictionaries/cif_core.dic dictionary named
'cif_core.dic' version 2.4.1 from 2010-06-29.

Automatic conversion script
Id: cif_fix_values 1715 2011-07-08 13:25:40Z adriana 
;
_cod_original_sg_symbol_Hall P2ac2ab
_cod_database_code 2208582
_cod_database_fobs_code 2208582

loop_
_symmetry_equiv_pos_as_xyz
'x, y, z'
'-x+1/2, -y, z+1/2'
'-x, y+1/2, -z+1/2'
'x+1/2, -y+1/2, -z'

loop_
_atom_site_type_symbol
_atom_site_label
_atom_site_fract_x
_atom_site_fract_y
_atom_site_fract_z
_atom_site_U_iso_or_equiv
_atom_site_adp_type
_atom_site_calc_flag
_atom_site_refinement_flags
_atom_site_occupancy
C C1 0.7867(2) 1.00420(18) 0.59293(11) 0.0346(5) Uani d . 1
C C2 0.7601(3) 1.08093(19) 0.53810(10) 0.0393(5) Uani d . 1
C C3 0.8773(3) 1.1627(2) 0.51366(13) 0.0581(7) Uani d . 1
H H3A 0.9047 1.2117 0.5524 0.087 Uiso calc R 1
H H3B 0.8397 1.2078 0.4750 0.087 Uiso calc R 1
H H3C 0.9625 1.1209 0.4979 0.087 Uiso calc R 1
C C4 0.6203(3) 1.08120(19) 0.50680(11) 0.0439(5) Uani d . 1
H H4 0.6009 1.1334 0.4707 0.053 Uiso calc R 1
C C5 0.5093(3) 1.0069(2) 0.52732(12) 0.0445(5) Uani d . 1
C C6 0.3561(3) 1.0118(3) 0.49533(15) 0.0641(7) Uani d . 1
H H6A 0.3160 0.9362 0.4925 0.096 Uiso calc R 1
H H6B 0.3614 1.0441 0.4484 0.096 Uiso calc R 1
H H6C 0.2935 1.0581 0.5248 0.096 Uiso calc R 1
C C7 0.5420(2) 0.9293(2) 0.58019(11) 0.0406(5) Uani d . 1
H H7 0.4698 0.8774 0.5940 0.049 Uiso calc R 1
C C8 0.6788(2) 0.92612(18) 0.61338(10) 0.0361(5) Uani d . 1
C C9 0.7089(3) 0.83649(18) 0.66925(11) 0.0395(5) Uani d . 1
H H9 0.6157 0.7971 0.6792 0.047 Uiso calc R 1
C C10 0.8211(3) 0.7479(2) 0.64618(14) 0.0597(7) Uani d . 1
H H10A 0.9142 0.7843 0.6368 0.090 Uiso calc R 1
H H10B 0.7868 0.7108 0.6037 0.090 Uiso calc R 1
H H10C 0.8333 0.6926 0.6834 0.090 Uiso calc R 1
C C11 0.6566(2) 0.97554(17) 0.77096(11) 0.0346(4) Uani d . 1
H H11 0.6503 1.0414 0.7390 0.042 Uiso calc R 1
C C12 0.7206(2) 1.01646(19) 0.84199(12) 0.0424(5) Uani d . 1
H H12 0.7225 0.9516 0.8749 0.051 Uiso calc R 1
C C13 0.8779(3) 1.0610(3) 0.83406(15) 0.0633(7) Uani d . 1
H H13A 0.8811 1.1166 0.7966 0.095 Uiso calc R 1
H H13B 0.9429 0.9989 0.8226 0.095 Uiso calc R 1
H H13C 0.9089 1.0954 0.8780 0.095 Uiso calc R 1
C C14 0.6213(4) 1.1080(3) 0.87370(17) 0.0749(9) Uani d . 1
H H14A 0.6610 1.1324 0.9186 0.112 Uiso calc R 1
H H14B 0.5238 1.0776 0.8807 0.112 Uiso calc R 1
H H14C 0.6164 1.1718 0.8417 0.112 Uiso calc R 1
C C15 0.5039(2) 0.92488(19) 0.77748(11) 0.0373(5) Uani d . 1
C C16 0.4803(3) 0.8275(2) 0.81781(12) 0.0433(5) Uani d . 1
H H16 0.5594 0.7917 0.8402 0.052 Uiso calc R 1
C C17 0.3381(3) 0.7837(2) 0.82465(13) 0.0552(7) Uani d . 1
H H17 0.3224 0.7184 0.8517 0.066 Uiso calc R 1
C C18 0.2212(3) 0.8359(3) 0.79186(16) 0.0632(8) Uani d . 1
H H18 0.1263 0.8061 0.7965 0.076 Uiso calc R 1
C C19 0.2444(3) 0.9327(3) 0.75190(16) 0.0619(7) Uani d . 1
H H19 0.1650 0.9684 0.7297 0.074 Uiso calc R 1
C C20 0.3847(2) 0.9767(2) 0.74479(13) 0.0469(6) Uani d . 1
H H20 0.3995 1.0421 0.7177 0.056 Uiso calc R 1
N N1 0.76150(18) 0.89025(15) 0.73773(9) 0.0345(4) Uani d . 1
H H1A 0.8482 0.9254 0.7293 0.041 Uiso calc R 1
H H1B 0.7787 0.8345 0.7696 0.041 Uiso calc R 1
O O1 0.91879(17) 1.00074(15) 0.62997(8) 0.0470(4) Uani d . 1
H H1 0.9657 1.0593 0.6223 0.071 Uiso calc R 1
Cl Cl1 0.85722(7) 0.70061(5) 0.84406(3) 0.04755(16) Uani d . 1

loop_
_atom_site_aniso_label
_atom_site_aniso_U_11
_atom_site_aniso_U_22
_atom_site_aniso_U_33
_atom_site_aniso_U_12
_atom_site_aniso_U_13
_atom_site_aniso_U_23
C1 0.0353(11) 0.0352(11) 0.0333(10) -0.0017(10) -0.0011(9) -0.0024(8)
C2 0.0504(13) 0.0383(11) 0.0292(9) -0.0031(11) 0.0023(10) -0.0023(9)
C3 0.0709(18) 0.0581(15) 0.0454(13) -0.0188(15) -0.0022(12) 0.0128(11)
C4 0.0598(14) 0.0405(12) 0.0313(10) 0.0030(12) -0.0062(10) -0.0002(9)
C5 0.0467(13) 0.0486(13) 0.0381(11) 0.0078(11) -0.0051(10) -0.0089(10)
C6 0.0543(15) 0.0728(18) 0.0653(16) 0.0049(16) -0.0148(15) -0.0036(14)
C7 0.0381(12) 0.0416(12) 0.0421(11) -0.0055(10) 0.0015(10) -0.0046(10)
C8 0.0400(12) 0.0333(10) 0.0348(10) -0.0010(9) -0.0002(9) -0.0015(8)
C9 0.0399(11) 0.0350(11) 0.0436(12) -0.0051(10) 0.0030(10) 0.0017(9)
C10 0.079(2) 0.0425(13) 0.0581(14) 0.0150(13) 0.0070(14) 0.0004(11)
C11 0.0340(11) 0.0306(10) 0.0393(10) 0.0022(9) 0.0008(9) 0.0076(8)
C12 0.0435(12) 0.0403(11) 0.0435(11) -0.0012(10) -0.0007(11) 0.0023(10)
C13 0.0570(16) 0.0727(17) 0.0604(16) -0.0205(15) -0.0073(13) -0.0024(14)
C14 0.074(2) 0.0728(19) 0.0776(19) 0.0112(18) -0.0037(16) -0.0280(16)
C15 0.0355(11) 0.0376(11) 0.0388(10) 0.0014(10) 0.0019(9) 0.0007(9)
C16 0.0403(12) 0.0443(13) 0.0452(12) -0.0001(11) 0.0016(10) 0.0061(10)
C17 0.0572(16) 0.0511(13) 0.0572(14) -0.0125(13) 0.0174(12) 0.0055(11)
C18 0.0345(13) 0.0753(19) 0.0798(19) -0.0129(14) 0.0130(13) -0.0100(16)
C19 0.0348(13) 0.0749(19) 0.0761(18) 0.0104(13) -0.0022(13) 0.0066(15)
C20 0.0383(13) 0.0484(13) 0.0541(14) 0.0089(11) 0.0025(11) 0.0086(11)
N1 0.0298(9) 0.0345(9) 0.0392(9) -0.0001(7) 0.0001(7) 0.0068(7)
O1 0.0403(9) 0.0501(10) 0.0507(9) -0.0103(8) -0.0055(7) 0.0130(8)
Cl1 0.0462(3) 0.0451(3) 0.0514(3) 0.0079(3) -0.0075(3) 0.0077(2)

loop_
_atom_type_symbol
_atom_type_description
_atom_type_scat_dispersion_real
_atom_type_scat_dispersion_imag
_atom_type_scat_source
C C 0.0033 0.0016 'International Tables Vol C Tables 4.2.6.8 and 6.1.1.4'
H H 0.0000 0.0000 'International Tables Vol C Tables 4.2.6.8 and 6.1.1.4'
N N 0.0061 0.0033 'International Tables Vol C Tables 4.2.6.8 and 6.1.1.4'
O O 0.0106 0.0060 'International Tables Vol C Tables 4.2.6.8 and 6.1.1.4'
Cl Cl 0.1484 0.1585 'International Tables Vol C Tables 4.2.6.8 and 6.1.1.4'

loop_
_geom_angle_atom_site_label_1
_geom_angle_atom_site_label_2
_geom_angle_atom_site_label_3
_geom_angle
O1 C1 C2 122.77(19)
O1 C1 C8 116.56(18)
C2 C1 C8 120.67(19)
C1 C2 C4 118.1(2)
C1 C2 C3 121.3(2)
C4 C2 C3 120.6(2)
C2 C3 H3A 109.5
C2 C3 H3B 109.5
H3A C3 H3B 109.5
C2 C3 H3C 109.5
H3A C3 H3C 109.5
H3B C3 H3C 109.5
C5 C4 C2 122.6(2)
C5 C4 H4 118.7
C2 C4 H4 118.7
C7 C5 C4 117.4(2)
C7 C5 C6 120.5(2)
C4 C5 C6 122.0(2)
C5 C6 H6A 109.5
C5 C6 H6B 109.5
H6A C6 H6B 109.5
C5 C6 H6C 109.5
H6A C6 H6C 109.5
H6B C6 H6C 109.5
C5 C7 C8 122.2(2)
C5 C7 H7 118.9
C8 C7 H7 118.9
C7 C8 C1 118.9(2)
C7 C8 C9 119.5(2)
C1 C8 C9 121.57(19)
N1 C9 C8 110.92(17)
N1 C9 C10 108.65(19)
C8 C9 C10 113.59(18)
N1 C9 H9 107.8
C8 C9 H9 107.8
C10 C9 H9 107.8
C9 C10 H10A 109.5
C9 C10 H10B 109.5
H10A C10 H10B 109.5
C9 C10 H10C 109.5
H10A C10 H10C 109.5
H10B C10 H10C 109.5
C15 C11 N1 110.26(16)
C15 C11 C12 113.52(17)
N1 C11 C12 109.25(16)
C15 C11 H11 107.9
N1 C11 H11 107.9
C12 C11 H11 107.9
C14 C12 C13 110.3(2)
C14 C12 C11 109.8(2)
C13 C12 C11 112.1(2)
C14 C12 H12 108.2
C13 C12 H12 108.2
C11 C12 H12 108.2
C12 C13 H13A 109.5
C12 C13 H13B 109.5
H13A C13 H13B 109.5
C12 C13 H13C 109.5
H13A C13 H13C 109.5
H13B C13 H13C 109.5
C12 C14 H14A 109.5
C12 C14 H14B 109.5
H14A C14 H14B 109.5
C12 C14 H14C 109.5
H14A C14 H14C 109.5
H14B C14 H14C 109.5
C20 C15 C16 119.1(2)
C20 C15 C11 120.29(19)
C16 C15 C11 120.64(19)
C15 C16 C17 119.8(2)
C15 C16 H16 120.1
C17 C16 H16 120.1
C18 C17 C16 120.5(2)
C18 C17 H17 119.8
C16 C17 H17 119.8
C17 C18 C19 119.8(2)
C17 C18 H18 120.1
C19 C18 H18 120.1
C20 C19 C18 120.2(2)
C20 C19 H19 119.9
C18 C19 H19 119.9
C19 C20 C15 120.7(2)
C19 C20 H20 119.7
C15 C20 H20 119.7
C9 N1 C11 115.49(16)
C9 N1 H1A 108.4
C11 N1 H1A 108.4
C9 N1 H1B 108.4
C11 N1 H1B 108.4
H1A N1 H1B 107.5
C1 O1 H1 109.5

loop_
_geom_bond_atom_site_label_1
_geom_bond_atom_site_label_2
_geom_bond_distance
C1 O1 1.383(2)
C1 C2 1.388(3)
C1 C8 1.392(3)
C2 C4 1.394(3)
C2 C3 1.501(3)
C3 H3A 0.9600
C3 H3B 0.9600
C3 H3C 0.9600
C4 C5 1.384(3)
C4 H4 0.9300
C5 C7 1.379(3)
C5 C6 1.511(3)
C6 H6A 0.9600
C6 H6B 0.9600
C6 H6C 0.9600
C7 C8 1.385(3)
C7 H7 0.9300
C8 C9 1.510(3)
C9 N1 1.508(3)
C9 C10 1.515(3)
C9 H9 0.9800
C10 H10A 0.9600
C10 H10B 0.9600
C10 H10C 0.9600
C11 C15 1.509(3)
C11 N1 1.513(3)
C11 C12 1.531(3)
C11 H11 0.9800
C12 C14 1.522(4)
C12 C13 1.522(3)
C12 H12 0.9800
C13 H13A 0.9600
C13 H13B 0.9600
C13 H13C 0.9600
C14 H14A 0.9600
C14 H14B 0.9600
C14 H14C 0.9600
C15 C20 1.381(3)
C15 C16 1.387(3)
C16 C17 1.390(4)
C16 H16 0.9300
C17 C18 1.368(4)
C17 H17 0.9300
C18 C19 1.377(4)
C18 H18 0.9300
C19 C20 1.376(4)
C19 H19 0.9300
C20 H20 0.9300
N1 H1A 0.9000
N1 H1B 0.9000
O1 H1 0.8200

loop_
_geom_hbond_atom_site_label_D
_geom_hbond_atom_site_label_H
_geom_hbond_atom_site_label_A
_geom_hbond_site_symmetry_A
_geom_hbond_distance_DH
_geom_hbond_distance_HA
_geom_hbond_distance_DA
_geom_hbond_angle_DHA
N1 H1A O1 . 0.90 2.16 2.792(2) 127
N1 H1B Cl1 . 0.90 2.22 3.1122(18) 171
O1 H1 Cl1 3_756 0.82 2.39 3.1371(17) 152

loop_
_cod_related_entry_id
_cod_related_entry_database
_cod_related_entry_code
1 ChemSpider 21179549
